data_4038325
loop_
_publ_author_name
'Ueda, Jun-Ichi'
'Enomoto, Yuuki'
'Seki, Mizuki'
'Konishi, Takuma'
'Ogasawara, Masamichi'
'Yoshida, Kazuhiro'

_publ_section_title
;
 Oxidative Cyclization of
 <i>o</i>-(1-Hydroxy-2-alkynyl)-<i>N</i>-tosylanilides for Synthesis of
 4-Quinolones.
;
_journal_name_full 'The Journal of organic chemistry'
_journal_paper_doi 10.1021/acs.joc.0c00245
_journal_year 2020
_chemical_formula_sum 'C22 H17 N O3 S'
_chemical_formula_weight 375.42
_space_group_crystal_system monoclinic
_space_group_IT_number 14
_space_group_name_Hall '-P 2ybc'
_space_group_name_H-M_alt 'P 1 21/c 1'
_atom_sites_solution_hydrogens geom
_cell_angle_alpha 90
_cell_angle_beta 98.8943(7)
_cell_angle_gamma 90
_cell_formula_units_Z 4
_cell_length_a 16.4905(10)
_cell_length_b 12.0256(7)
_cell_length_c 9.3656(6)
_cell_measurement_reflns_used 4642
_cell_measurement_temperature 173
_cell_measurement_theta_max 28.2186
_cell_measurement_theta_min 2.5003
_cell_volume 1834.94(19)
_computing_cell_refinement 'SAINT V8.34A (Bruker AXS Inc., 2013)'
_computing_data_collection 'APEX2 (Bruker AXS, 2006)'
_computing_data_reduction 'SAINT V8.34A (Bruker AXS Inc., 2013)'
_computing_molecular_graphics 'XSHEL (Bruker AXS,2002)'
_computing_publication_material 'XCIF (Bruker AXS, 2001)'
_computing_structure_refinement 'SHELXL-2013 (Sheldrick, 2013)'
_computing_structure_solution 'SHELXS-97 (Sheldrick, 1997)'
_diffrn_ambient_temperature 173
_diffrn_detector_area_resol_mean 8.3333
_diffrn_measured_fraction_theta_full 0.999
_diffrn_measured_fraction_theta_max 0.904
_diffrn_measurement_device_type 'Bruker APEXII CCD area detector'
_diffrn_measurement_method 'Phi and Omega scans'
_diffrn_radiation_monochromator graphite
_diffrn_radiation_type MoK\a
_diffrn_radiation_wavelength 0.71073
_diffrn_reflns_av_R_equivalents 0.0191
_diffrn_reflns_av_unetI/netI 0.0224
_diffrn_reflns_limit_h_max 22
_diffrn_reflns_limit_h_min -14
_diffrn_reflns_limit_k_max 13
_diffrn_reflns_limit_k_min -16
_diffrn_reflns_limit_l_max 9
_diffrn_reflns_limit_l_min -12
_diffrn_reflns_number 10488
_diffrn_reflns_theta_full 25.000
_diffrn_reflns_theta_max 28.767
_diffrn_reflns_theta_min 1.25
_diffrn_source 'fine-focus sealed tube'
_exptl_absorpt_coefficient_mu 0.199
_exptl_absorpt_correction_T_max 0.93
_exptl_absorpt_correction_T_min 0.89
_exptl_absorpt_correction_type empirical
_exptl_absorpt_process_details 'SADABS (Sheldrick 1996)'
_exptl_crystal_colour 'clear light yellow'
_exptl_crystal_density_diffrn 1.359
_exptl_crystal_density_method 'not measured'
_exptl_crystal_description Prismatic
_exptl_crystal_F_000 784
_exptl_crystal_size_max 0.500
_exptl_crystal_size_mid 0.400
_exptl_crystal_size_min 0.400
_refine_diff_density_max 0.469
_refine_diff_density_min -0.537
_refine_ls_extinction_method none
_refine_ls_goodness_of_fit_ref 1.047
_refine_ls_hydrogen_treatment constr
_refine_ls_matrix_type full
_refine_ls_number_parameters 245
_refine_ls_number_reflns 4323
_refine_ls_number_restraints 0
_refine_ls_restrained_S_all 1.047
_refine_ls_R_factor_all 0.0461
_refine_ls_R_factor_gt 0.0381
_refine_ls_shift/su_max 0.001
_refine_ls_shift/su_mean 0.000
_refine_ls_structure_factor_coef Fsqd
_refine_ls_weighting_details 'w=1/[\s^2^(Fo^2^)+(0.0555P)^2^+0.5523P] where P=(Fo^2^+2Fc^2^)/3'
_refine_ls_weighting_scheme calc
_refine_ls_wR_factor_gt 0.1004
_refine_ls_wR_factor_ref 0.1056
_reflns_number_gt 3685
_reflns_number_total 4323
_reflns_threshold_expression 'I > 2\s(I)'
_cod_data_source_file jo0c00245_si_003.cif
_cod_data_source_block I
_cod_database_code 4038325

loop_
_space_group_symop_operation_xyz
'x, y, z'
'-x, y+1/2, -z+1/2'
'-x, -y, -z'
'x, -y-1/2, z-1/2'

loop_
_atom_site_type_symbol
_atom_site_label
_atom_site_fract_x
_atom_site_fract_y
_atom_site_fract_z
_atom_site_U_iso_or_equiv
_atom_site_adp_type
_atom_site_calc_flag
_atom_site_refinement_flags_adp
_atom_site_refinement_flags_occupancy
_atom_site_refinement_flags_posn
_atom_site_occupancy
_atom_site_disorder_assembly
_atom_site_disorder_group
C C1 0.32530(8) 0.04288(11) 0.10516(14) 0.0239(3) Uani d . . . 1 . .
C C2 0.32484(8) 0.12427(11) 0.22532(14) 0.0254(3) Uani d . . . 1 . .
C C3 0.29186(8) 0.06268(11) 0.33885(14) 0.0246(3) Uani d . . . 1 . .
C C4 0.28667(9) 0.09302(12) 0.48014(15) 0.0306(3) Uani d . . . 1 . .
H H4 0.3042 0.1643 0.5162 0.037 Uiso calc U . R 1 . .
C C5 0.25526(10) 0.01623(14) 0.56665(15) 0.0353(3) Uani d . . . 1 . .
H H5 0.2501 0.0352 0.6633 0.042 Uiso calc U . R 1 . .
C C6 0.23111(10) -0.08864(14) 0.51353(16) 0.0363(3) Uani d . . . 1 . .
H H6 0.2103 -0.1403 0.5756 0.044 Uiso calc U . R 1 . .
C C7 0.23646(9) -0.12021(12) 0.37264(16) 0.0309(3) Uani d . . . 1 . .
H H7 0.2199 -0.192 0.3372 0.037 Uiso calc U . R 1 . .
C C8 0.26705(8) -0.04207(11) 0.28622(14) 0.0241(3) Uani d . . . 1 . .
C C9 0.37295(8) 0.05713(12) 0.00308(15) 0.0270(3) Uani d . . . 1 . .
H H9 0.3943 0.1303 0.0008 0.032 Uiso calc U . R 1 . .
C C10 0.39887(8) -0.01621(12) -0.10531(14) 0.0275(3) Uani d . . . 1 . .
C C11 0.44185(9) 0.03276(14) -0.20664(15) 0.0337(3) Uani d . . . 1 . .
H H11 0.4508 0.1108 -0.2046 0.04 Uiso calc U . R 1 . .
C C12 0.47148(10) -0.03172(16) -0.31016(17) 0.0419(4) Uani d . . . 1 . .
H H12 0.5006 0.0024 -0.3784 0.05 Uiso calc U . R 1 . .
C C13 0.45880(10) -0.14501(17) -0.31435(18) 0.0450(4) Uani d . . . 1 . .
H H13 0.4785 -0.1889 -0.3861 0.054 Uiso calc U . R 1 . .
C C14 0.41714(10) -0.19482(15) -0.21342(19) 0.0429(4) Uani d . . . 1 . .
H H14 0.4088 -0.273 -0.2158 0.052 Uiso calc U . R 1 . .
C C15 0.38760(9) -0.13150(13) -0.10942(17) 0.0339(3) Uani d . . . 1 . .
H H15 0.3595 -0.1665 -0.0404 0.041 Uiso calc U . R 1 . .
C C16 0.13279(8) 0.04760(12) 0.04054(15) 0.0265(3) Uani d . . . 1 . .
C C17 0.14855(10) 0.14342(14) -0.03314(18) 0.0374(4) Uani d . . . 1 . .
H H17 0.1879 0.143 -0.0972 0.045 Uiso calc U . R 1 . .
C C18 0.10592(11) 0.23943(15) -0.0117(2) 0.0492(5) Uani d . . . 1 . .
H H18 0.1172 0.3058 -0.06 0.059 Uiso calc U . R 1 . .
C C19 0.04694(11) 0.24047(16) 0.0793(2) 0.0513(5) Uani d . . . 1 . .
C C20 0.03166(11) 0.14365(17) 0.1497(2) 0.0486(4) Uani d . . . 1 . .
H H20 -0.0093 0.1433 0.2108 0.058 Uiso calc U . R 1 . .
C C21 0.07475(10) 0.04728(14) 0.13293(17) 0.0370(3) Uani d . . . 1 . .
H H21 0.0648 -0.0183 0.184 0.044 Uiso calc U . R 1 . .
C C22 0.00030(16) 0.3457(2) 0.1000(3) 0.0861(9) Uani d . . . 1 . .
H H22A -0.0341 0.3658 0.0087 0.129 Uiso calc U . R 1 . .
H H22B 0.0392 0.4059 0.1301 0.129 Uiso calc U . R 1 . .
H H22C -0.0345 0.3336 0.1744 0.129 Uiso calc U . R 1 . .
N N1 0.27935(7) -0.05544(9) 0.13656(12) 0.0240(2) Uani d . . . 1 . .
O O1 0.35103(7) 0.21930(8) 0.22967(11) 0.0351(2) Uani d . . . 1 . .
O O2 0.21023(7) -0.07693(10) -0.12068(11) 0.0366(3) Uani d . . . 1 . .
O O3 0.15020(6) -0.16602(9) 0.07648(12) 0.0362(3) Uani d . . . 1 . .
S S1 0.18977(2) -0.07344(3) 0.02176(4) 0.02595(11) Uani d . . . 1 . .

loop_
_atom_site_aniso_label
_atom_site_aniso_U_11
_atom_site_aniso_U_22
_atom_site_aniso_U_33
_atom_site_aniso_U_12
_atom_site_aniso_U_13
_atom_site_aniso_U_23
C1 0.0256(6) 0.0207(6) 0.0248(6) 0.0012(5) 0.0020(5) 0.0004(5)
C2 0.0268(6) 0.0234(7) 0.0252(6) 0.0022(5) 0.0017(5) 0.0002(5)
C3 0.0258(6) 0.0234(6) 0.0238(6) 0.0029(5) 0.0011(5) 0.0010(5)
C4 0.0348(7) 0.0306(7) 0.0253(7) 0.0024(6) 0.0017(6) -0.0030(6)
C5 0.0396(8) 0.0442(9) 0.0219(7) 0.0034(7) 0.0042(6) 0.0013(6)
C6 0.0391(8) 0.0402(9) 0.0301(7) -0.0002(7) 0.0066(6) 0.0110(6)
C7 0.0349(7) 0.0263(7) 0.0315(7) -0.0009(6) 0.0047(6) 0.0051(6)
C8 0.0250(6) 0.0239(6) 0.0224(6) 0.0035(5) 0.0011(5) 0.0014(5)
C9 0.0270(7) 0.0255(7) 0.0285(7) 0.0011(5) 0.0039(5) 0.0012(5)
C10 0.0236(6) 0.0334(7) 0.0251(6) 0.0043(5) 0.0023(5) -0.0009(6)
C11 0.0316(7) 0.0411(9) 0.0283(7) 0.0034(6) 0.0044(6) 0.0026(6)
C12 0.0364(8) 0.0619(11) 0.0289(7) 0.0067(8) 0.0102(6) 0.0008(7)
C13 0.0379(9) 0.0618(12) 0.0359(8) 0.0115(8) 0.0072(7) -0.0161(8)
C14 0.0384(8) 0.0390(9) 0.0514(10) 0.0071(7) 0.0070(7) -0.0125(8)
C15 0.0317(7) 0.0335(8) 0.0375(8) 0.0044(6) 0.0082(6) -0.0023(6)
C16 0.0255(6) 0.0269(7) 0.0258(6) 0.0019(5) -0.0002(5) -0.0028(5)
C17 0.0325(8) 0.0367(8) 0.0414(9) 0.0030(6) 0.0006(6) 0.0094(7)
C18 0.0430(9) 0.0307(8) 0.0675(12) 0.0038(7) -0.0113(8) 0.0074(8)
C19 0.0417(9) 0.0417(10) 0.0637(12) 0.0147(8) -0.0135(8) -0.0197(9)
C20 0.0380(9) 0.0605(12) 0.0472(10) 0.0111(8) 0.0063(8) -0.0170(9)
C21 0.0346(8) 0.0426(9) 0.0345(8) 0.0018(7) 0.0073(6) -0.0027(7)
C22 0.0743(15) 0.0596(15) 0.115(2) 0.0352(12) -0.0140(15) -0.0326(14)
N1 0.0257(5) 0.0221(5) 0.0240(5) 0.0003(4) 0.0028(4) -0.0015(4)
O1 0.0473(6) 0.0227(5) 0.0355(6) -0.0062(4) 0.0072(5) -0.0016(4)
O2 0.0370(6) 0.0469(7) 0.0256(5) 0.0010(5) 0.0038(4) -0.0112(5)
O3 0.0365(6) 0.0256(5) 0.0449(6) -0.0071(4) 0.0017(5) -0.0026(4)
S1 0.02755(18) 0.02414(18) 0.02548(18) -0.00078(12) 0.00196(12) -0.00501(13)

loop_
_atom_type_symbol
_atom_type_description
_atom_type_scat_dispersion_real
_atom_type_scat_dispersion_imag
_atom_type_scat_source
C C 0.0033 0.0016 'International Tables Vol C Tables 4.2.6.8 and 6.1.1.4'
H H 0.0000 0.0000 'International Tables Vol C Tables 4.2.6.8 and 6.1.1.4'
N N 0.0061 0.0033 'International Tables Vol C Tables 4.2.6.8 and 6.1.1.4'
O O 0.0106 0.0060 'International Tables Vol C Tables 4.2.6.8 and 6.1.1.4'
S S 0.1246 0.1234 'International Tables Vol C Tables 4.2.6.8 and 6.1.1.4'

loop_
_geom_angle_atom_site_label_1
_geom_angle_atom_site_label_2
_geom_angle_atom_site_label_3
_geom_angle_site_symmetry_1
_geom_angle_site_symmetry_3
_geom_angle
_geom_angle_publ_flag
C9 C1 N1 . . 128.91(12) ?
C9 C1 C2 . . 121.77(12) ?
N1 C1 C2 . . 108.44(11) ?
O1 C2 C3 . . 128.13(13) ?
O1 C2 C1 . . 126.62(13) ?
C3 C2 C1 . . 105.13(11) ?
C4 C3 C8 . . 121.19(13) ?
C4 C3 C2 . . 129.98(13) ?
C8 C3 C2 . . 108.78(12) ?
C5 C4 C3 . . 117.88(14) ?
C5 C4 H4 . . 121.1 ?
C3 C4 H4 . . 121.1 ?
C4 C5 C6 . . 120.59(14) ?
C4 C5 H5 . . 119.7 ?
C6 C5 H5 . . 119.7 ?
C7 C6 C5 . . 122.06(14) ?
C7 C6 H6 . . 119.0 ?
C5 C6 H6 . . 119.0 ?
C8 C7 C6 . . 116.88(14) ?
C8 C7 H7 . . 121.6 ?
C6 C7 H7 . . 121.6 ?
C7 C8 C3 . . 121.40(13) ?
C7 C8 N1 . . 127.24(12) ?
C3 C8 N1 . . 111.35(11) ?
C1 C9 C10 . . 133.42(13) ?
C1 C9 H9 . . 113.3 ?
C10 C9 H9 . . 113.3 ?
C15 C10 C11 . . 118.54(13) ?
C15 C10 C9 . . 124.53(13) ?
C11 C10 C9 . . 116.83(13) ?
C12 C11 C10 . . 120.57(16) ?
C12 C11 H11 . . 119.7 ?
C10 C11 H11 . . 119.7 ?
C13 C12 C11 . . 120.26(16) ?
C13 C12 H12 . . 119.9 ?
C11 C12 H12 . . 119.9 ?
C12 C13 C14 . . 119.76(15) ?
C12 C13 H13 . . 120.1 ?
C14 C13 H13 . . 120.1 ?
C15 C14 C13 . . 120.50(17) ?
C15 C14 H14 . . 119.7 ?
C13 C14 H14 . . 119.7 ?
C14 C15 C10 . . 120.36(15) ?
C14 C15 H15 . . 119.8 ?
C10 C15 H15 . . 119.8 ?
C21 C16 C17 . . 120.87(14) ?
C21 C16 S1 . . 119.47(12) ?
C17 C16 S1 . . 119.62(11) ?
C18 C17 C16 . . 118.85(16) ?
C18 C17 H17 . . 120.6 ?
C16 C17 H17 . . 120.6 ?
C17 C18 C19 . . 121.12(17) ?
C17 C18 H18 . . 119.4 ?
C19 C18 H18 . . 119.4 ?
C20 C19 C18 . . 118.84(16) ?
C20 C19 C22 . . 120.8(2) ?
C18 C19 C22 . . 120.4(2) ?
C19 C20 C21 . . 121.22(17) ?
C19 C20 H20 . . 119.4 ?
C21 C20 H20 . . 119.4 ?
C20 C21 C16 . . 119.07(16) ?
C20 C21 H21 . . 120.5 ?
C16 C21 H21 . . 120.5 ?
C19 C22 H22A . . 109.5 ?
C19 C22 H22B . . 109.5 ?
H22A C22 H22B . . 109.5 ?
C19 C22 H22C . . 109.5 ?
H22A C22 H22C . . 109.5 ?
H22B C22 H22C . . 109.5 ?
C8 N1 C1 . . 104.99(10) ?
C8 N1 S1 . . 112.70(9) ?
C1 N1 S1 . . 113.78(8) ?
O3 S1 O2 . . 120.07(7) ?
O3 S1 N1 . . 105.86(6) ?
O2 S1 N1 . . 106.68(6) ?
O3 S1 C16 . . 109.25(7) ?
O2 S1 C16 . . 109.01(7) ?
N1 S1 C16 . . 104.89(6) ?

loop_
_geom_bond_atom_site_label_1
_geom_bond_atom_site_label_2
_geom_bond_site_symmetry_2
_geom_bond_distance
_geom_bond_publ_flag
C1 C9 . 1.3391(19) ?
C1 N1 . 1.4586(17) ?
C1 C2 . 1.4922(18) ?
C2 O1 . 1.2202(16) ?
C2 C3 . 1.4676(18) ?
C3 C4 . 1.3879(19) ?
C3 C8 . 1.3910(19) ?
C4 C5 . 1.381(2) ?
C4 H4 . 0.95 ?
C5 C6 . 1.391(2) ?
C5 H5 . 0.95 ?
C6 C7 . 1.389(2) ?
C6 H6 . 0.95 ?
C7 C8 . 1.3852(19) ?
C7 H7 . 0.95 ?
C8 N1 . 1.4558(17) ?
C9 C10 . 1.4578(19) ?
C9 H9 . 0.95 ?
C10 C15 . 1.399(2) ?
C10 C11 . 1.399(2) ?
C11 C12 . 1.388(2) ?
C11 H11 . 0.95 ?
C12 C13 . 1.378(3) ?
C12 H12 . 0.95 ?
C13 C14 . 1.387(3) ?
C13 H13 . 0.95 ?
C14 C15 . 1.383(2) ?
C14 H14 . 0.95 ?
C15 H15 . 0.95 ?
C16 C21 . 1.386(2) ?
C16 C17 . 1.388(2) ?
C16 S1 . 1.7561(14) ?
C17 C18 . 1.383(2) ?
C17 H17 . 0.95 ?
C18 C19 . 1.389(3) ?
C18 H18 . 0.95 ?
C19 C20 . 1.380(3) ?
C19 C22 . 1.508(3) ?
C20 C21 . 1.381(2) ?
C20 H20 . 0.95 ?
C21 H21 . 0.95 ?
C22 H22A . 0.98 ?
C22 H22B . 0.98 ?
C22 H22C . 0.98 ?
N1 S1 . 1.7012(11) ?
O2 S1 . 1.4263(11) ?
O3 S1 . 1.4253(11) ?

loop_
_geom_torsion_atom_site_label_1
_geom_torsion_atom_site_label_2
_geom_torsion_atom_site_label_3
_geom_torsion_atom_site_label_4
_geom_torsion_site_symmetry_1
_geom_torsion_site_symmetry_2
_geom_torsion_site_symmetry_3
_geom_torsion_site_symmetry_4
_geom_torsion
_geom_torsion_publ_flag
C9 C1 C2 O1 . . . . 16.7(2) ?
N1 C1 C2 O1 . . . . -173.20(13) ?
C9 C1 C2 C3 . . . . -159.45(12) ?
N1 C1 C2 C3 . . . . 10.66(13) ?
O1 C2 C3 C4 . . . . -4.4(2) ?
C1 C2 C3 C4 . . . . 171.65(14) ?
O1 C2 C3 C8 . . . . 178.41(14) ?
C1 C2 C3 C8 . . . . -5.52(14) ?
C8 C3 C4 C5 . . . . -0.6(2) ?
C2 C3 C4 C5 . . . . -177.51(14) ?
C3 C4 C5 C6 . . . . 1.1(2) ?
C4 C5 C6 C7 . . . . -0.7(2) ?
C5 C6 C7 C8 . . . . -0.1(2) ?
C6 C7 C8 C3 . . . . 0.6(2) ?
C6 C7 C8 N1 . . . . 179.30(13) ?
C4 C3 C8 C7 . . . . -0.2(2) ?
C2 C3 C8 C7 . . . . 177.27(12) ?
C4 C3 C8 N1 . . . . -179.12(12) ?
C2 C3 C8 N1 . . . . -1.65(15) ?
N1 C1 C9 C10 . . . . -3.0(3) ?
C2 C1 C9 C10 . . . . 164.91(14) ?
C1 C9 C10 C15 . . . . -11.2(2) ?
C1 C9 C10 C11 . . . . 172.45(15) ?
C15 C10 C11 C12 . . . . 1.0(2) ?
C9 C10 C11 C12 . . . . 177.54(13) ?
C10 C11 C12 C13 . . . . 0.1(2) ?
C11 C12 C13 C14 . . . . -0.8(2) ?
C12 C13 C14 C15 . . . . 0.6(3) ?
C13 C14 C15 C10 . . . . 0.5(2) ?
C11 C10 C15 C14 . . . . -1.2(2) ?
C9 C10 C15 C14 . . . . -177.51(14) ?
C21 C16 C17 C18 . . . . 0.7(2) ?
S1 C16 C17 C18 . . . . -176.89(12) ?
C16 C17 C18 C19 . . . . -1.4(2) ?
C17 C18 C19 C20 . . . . 0.5(3) ?
C17 C18 C19 C22 . . . . -179.22(18) ?
C18 C19 C20 C21 . . . . 1.1(3) ?
C22 C19 C20 C21 . . . . -179.19(18) ?
C19 C20 C21 C16 . . . . -1.7(3) ?
C17 C16 C21 C20 . . . . 0.8(2) ?
S1 C16 C21 C20 . . . . 178.43(12) ?
C7 C8 N1 C1 . . . . -170.58(13) ?
C3 C8 N1 C1 . . . . 8.27(14) ?
C7 C8 N1 S1 . . . . 65.06(16) ?
C3 C8 N1 S1 . . . . -116.09(11) ?
C9 C1 N1 C8 . . . . 157.67(14) ?
C2 C1 N1 C8 . . . . -11.52(13) ?
C9 C1 N1 S1 . . . . -78.65(16) ?
C2 C1 N1 S1 . . . . 112.16(10) ?
C8 N1 S1 O3 . . . . -55.31(10) ?
C1 N1 S1 O3 . . . . -174.69(9) ?
C8 N1 S1 O2 . . . . 175.73(9) ?
C1 N1 S1 O2 . . . . 56.35(10) ?
C8 N1 S1 C16 . . . . 60.17(10) ?
C1 N1 S1 C16 . . . . -59.21(10) ?
C21 C16 S1 O3 . . . . 16.60(14) ?
C17 C16 S1 O3 . . . . -165.76(11) ?
C21 C16 S1 O2 . . . . 149.56(12) ?
C17 C16 S1 O2 . . . . -32.79(13) ?
C21 C16 S1 N1 . . . . -96.51(12) ?
C17 C16 S1 N1 . . . . 81.14(12) ?
